data_7718073
loop_
_publ_author_name
'Bagio, Stanley'
'Gonz&#xe1;lez, Jonay'
'Gable, Robert W.'
'Hall, Christopher R.'
'Boskovic, Colette'
'Giansiracusa, Marcus J.'

_publ_section_title
;
 Redox, spectroscopic and magnetic properties of
 <i>C</i><sub>3</sub>-symmetric rare earth complexes featuring atypical
 <i>ortho</i>-dioxolene binding.
;
_journal_issue 12
_journal_name_full 'Dalton transactions (Cambridge, England : 2003)'
_journal_page_first 5061
_journal_page_last 5074
_journal_paper_doi 10.1039/d4dt03474k
_journal_volume 54
_journal_year 2025
_chemical_absolute_configuration ad
_chemical_formula_moiety 'C36 H21 Br12 Eu N4 O6'
_chemical_formula_sum 'C36 H21 Br12 Eu N4 O6'
_chemical_formula_weight 1716.45
_space_group_crystal_system trigonal
_space_group_IT_number 161
_space_group_name_Hall 'R 3 -2"c'
_space_group_name_H-M_alt 'R 3 c :H'
_atom_sites_solution_hydrogens geom
_atom_sites_solution_primary dual
_audit_creation_method
;
Olex2 1.5
(compiled 2023.08.24 svn.re1ec1418 for OlexSys, GUI svn.r6817)
;
_audit_update_record
;
2024-11-28 deposited with the CCDC.	2025-02-14 downloaded from the CCDC.
;
_cell_angle_alpha 90
_cell_angle_beta 90
_cell_angle_gamma 120
_cell_formula_units_Z 6
_cell_length_a 13.14720(10)
_cell_length_b 13.14720(10)
_cell_length_c 46.5427(7)
_cell_measurement_reflns_used 28210
_cell_measurement_temperature 100.00(10)
_cell_measurement_theta_max 79.7100
_cell_measurement_theta_min 3.9700
_cell_volume 6967.05(13)
_computing_cell_refinement 'CrysAlisPro 1.171.40.14a (Rigaku OD, 2018)'
_computing_data_collection 'CrysAlisPro 1.171.40.14a (Rigaku OD, 2018)'
_computing_data_reduction 'CrysAlisPro 1.171.40.14a (Rigaku OD, 2018)'
_computing_molecular_graphics 'Olex2 1.5 (Dolomanov et al., 2009)'
_computing_publication_material 'Olex2 1.5 (Dolomanov et al., 2009)'
_computing_structure_refinement 'SHELXL 2019/3 (Sheldrick, 2015)'
_computing_structure_solution 'SHELXT 2018/2 (Sheldrick, 2018)'
_diffrn_ambient_environment N~2~
_diffrn_ambient_temperature 100.00(10)
_diffrn_detector 'CCD plate'
_diffrn_detector_type HyPix
_diffrn_measured_fraction_theta_full 1.000
_diffrn_measured_fraction_theta_max 0.999
_diffrn_measurement_details
;
List of Runs (angles in degrees, time in seconds):

  # Type    Start    End  Width  t~exp~   \w     \q     \k     \f   Frames
#--------------------------------------------------------------------------
  1  \w    -62.00 -36.00   0.50    0.19    --  -91.75  61.00  90.00   52
  2  \w    -29.00  27.00   0.50    0.05    --  -47.51  19.00  30.00  112
  3  \w    -29.00  27.00   0.50    0.05    --  -47.51  19.00 -60.00  112
  4  \w    -51.00 -26.00   0.50    0.19    --  -91.75  45.00 -90.00   50
  5  \w   -102.00 -75.00   0.50    0.19    --  -91.75   0.00 -90.00   54
  6  \w      8.00  69.00   0.50    0.05    --   47.51 -77.00  30.00  122
  7  \w    102.00 140.00   0.50    0.19    --  113.25  45.00 -30.00   76
  8  \w     97.00 140.00   0.50    0.19    --  113.25  61.00   0.00   86
  9  \w    130.00 163.00   0.50    0.19    --  113.25  30.00 -60.00   66
 10  \w    104.00 177.00   0.50    0.19    --  113.25  45.00-180.00  146
 11  \w    129.00 155.00   0.50    0.19    --  113.25 125.00 -60.00   52
 12  \w     96.00 122.00   0.50    0.19    --  113.25 125.00 -60.00   52
 13  \w    102.00 147.00   0.50    0.19    --  113.25  15.00-120.00   90
 14  \w    101.00 127.00   0.50    0.19    --  113.25  30.00 -60.00   52
 15  \w    100.00 153.00   0.50    0.19    --  113.25  15.00 -90.00  106
 16  \w    101.00 154.00   0.50    0.19    --  113.25  30.00  60.00  106
 17  \w    104.00 171.00   0.50    0.19    --  113.25  30.00  90.00  134
 18  \w    100.00 173.00   0.50    0.19    --  113.25  15.00 150.00  146
 19  \w     57.00  83.00   0.50    0.05    --   47.51-125.00 -90.00   52
 20  \w     45.00  70.00   0.50    0.19    --  113.25-125.00-150.00   50
 21  \w     78.00 111.00   0.50    0.19    --  113.25-125.00-150.00   66
 22  \w     71.00 106.00   0.50    0.19    --  113.25 -94.00-180.00   70
 23  \w     76.00 102.00   0.50    0.19    --  113.25 -94.00-120.00   52
 24  \w     52.00 106.00   0.50    0.19    --  113.25 -94.00 -60.00  108
 25  \w     48.00 106.00   0.50    0.19    --  113.25 -99.00 -19.35  116
 26  \w     42.00  72.00   0.50    0.19    --  113.25 -94.00-150.00   60
 27  \w     47.00 102.00   0.50    0.19    --  113.25 -94.00  30.00  110
 28  \w     78.00 104.00   0.50    0.19    --  113.25 -94.00  60.00   52
 29  \w     46.00  74.00   0.50    0.19    --  113.25 -94.00  60.00   56
 30  \w     43.00 106.00   0.50    0.19    --  113.25 -94.00 120.00  126
 31  \w     44.00  73.00   0.50    0.19    --  113.25 -94.00   0.00   58
 32  \w     77.00 103.00   0.50    0.19    --  113.25 -94.00   0.00   52
 33  \w     80.00 105.00   0.50    0.19    --  113.25 -94.00-150.00   50
 34  \w     42.00  68.00   0.50    0.19    --  113.25 -94.00-120.00   52
 35  \w     49.00  97.00   0.50    0.19    --  113.25 -94.00 -90.00   96
 36  \w     56.00  99.00   0.50    0.19    --  113.25 -94.00  90.00   86
 37  \w     43.00  99.00   0.50    0.19    --  113.25 -77.00 120.00  112
 38  \w     42.00  71.00   0.50    0.19    --  113.25 -61.00  60.00   58
 39  \w     46.00  72.00   0.50    0.19    --  113.25 -77.00 -30.00   52
 40  \w     42.00  69.00   0.50    0.19    --  113.25 -61.00 -90.00   54
 41  \w     42.00  67.00   0.50    0.19    --  113.25 -61.00-150.00   50
 42  \w     53.00  79.00   0.50    0.19    --  113.25 -77.00-120.00   52
 43  \w     42.00  68.00   0.50    0.19    --  113.25 -61.00 120.00   52
 44  \w   -120.00 -41.00   0.50    0.05    --  -47.51 -38.00  60.00  158
 45  \w   -116.00 -36.00   0.50    0.05    --  -47.51 -57.00 150.00  160
 46  \w    -83.00 -16.00   0.50    0.05    --  -47.51 125.00-150.00  134
;
_diffrn_measurement_device 'four-circle diffractometer'
_diffrn_measurement_device_type 'XtaLAB Synergy, Dualflex, HyPix'
_diffrn_measurement_method '\w scans'
_diffrn_orient_matrix_type 'CrysAlisPro convention (1999,Acta A55,543-557)'
_diffrn_orient_matrix_UB_11 -0.0130105000
_diffrn_orient_matrix_UB_12 -0.0780041000
_diffrn_orient_matrix_UB_13 0.0260264000
_diffrn_orient_matrix_UB_21 -0.0434383000
_diffrn_orient_matrix_UB_22 -0.1072258000
_diffrn_orient_matrix_UB_23 -0.0200399000
_diffrn_orient_matrix_UB_31 0.1274189000
_diffrn_orient_matrix_UB_32 0.0274912000
_diffrn_orient_matrix_UB_33 -0.0041423000
_diffrn_radiation_monochromator mirror
_diffrn_radiation_probe x-ray
_diffrn_radiation_type 'Cu K\a'
_diffrn_radiation_wavelength 1.54184
_diffrn_reflns_av_R_equivalents 0.0416
_diffrn_reflns_av_unetI/netI 0.0224
_diffrn_reflns_Laue_measured_fraction_full 1.000
_diffrn_reflns_Laue_measured_fraction_max 0.999
_diffrn_reflns_limit_h_max 16
_diffrn_reflns_limit_h_min -13
_diffrn_reflns_limit_k_max 16
_diffrn_reflns_limit_k_min -16
_diffrn_reflns_limit_l_max 59
_diffrn_reflns_limit_l_min -58
_diffrn_reflns_number 28401
_diffrn_reflns_point_group_measured_fraction_full 0.989
_diffrn_reflns_point_group_measured_fraction_max 0.986
_diffrn_reflns_theta_full 67.684
_diffrn_reflns_theta_max 79.878
_diffrn_reflns_theta_min 4.323
_diffrn_source 'micro-focus sealed X-ray tube'
_diffrn_source_type 'PhotonJet (Cu) X-ray Source'
_exptl_absorpt_coefficient_mu 22.164
_exptl_absorpt_correction_T_max 0.390
_exptl_absorpt_correction_T_min 0.170
_exptl_absorpt_correction_type gaussian
_exptl_absorpt_process_details
;
CrysAlisPro 1.171.40.14a (Rigaku Oxford Diffraction, 2018)
Numerical absorption correction based on gaussian integration over
			a multifaceted crystal model
Empirical absorption correction using spherical harmonics,
 implemented in SCALE3 ABSPACK scaling algorithm.
;
_exptl_crystal_colour 'clear light orange'
_exptl_crystal_colour_lustre clear
_exptl_crystal_colour_modifier light
_exptl_crystal_colour_primary orange
_exptl_crystal_density_diffrn 2.455
_exptl_crystal_description block
_exptl_crystal_F_000 4776
_exptl_crystal_recrystallization_method 'From reaction'
_exptl_crystal_size_max 0.136
_exptl_crystal_size_mid 0.086
_exptl_crystal_size_min 0.073
_refine_diff_density_max 0.580
_refine_diff_density_min -0.648
_refine_diff_density_rms 0.110
_refine_ls_abs_structure_details
;
 Flack x determined using 1601 quotients [(I+)-(I-)]/[(I+)+(I-)]
 (Parsons, Flack and Wagner, Acta Cryst. B69 (2013) 249-259).
;
_refine_ls_abs_structure_Flack -0.0162(14)
_refine_ls_extinction_method none
_refine_ls_goodness_of_fit_ref 1.115
_refine_ls_hydrogen_treatment constr
_refine_ls_matrix_type full
_refine_ls_number_parameters 179
_refine_ls_number_reflns 3339
_refine_ls_number_restraints 1
_refine_ls_restrained_S_all 1.115
_refine_ls_R_factor_all 0.0242
_refine_ls_R_factor_gt 0.0239
_refine_ls_shift/su_max 0.001
_refine_ls_shift/su_mean 0.000
_refine_ls_structure_factor_coef Fsqd
_refine_ls_weighting_details 'w=1/[\s^2^(Fo^2^)+(0.0314P)^2^+49.3217P] where P=(Fo^2^+2Fc^2^)/3'
_refine_ls_weighting_scheme calc
_refine_ls_wR_factor_gt 0.0658
_refine_ls_wR_factor_ref 0.0660
_reflns_Friedel_coverage 0.969
_reflns_Friedel_fraction_full 0.979
_reflns_Friedel_fraction_max 0.972
_reflns_number_gt 3311
_reflns_number_total 3339
_reflns_threshold_expression 'I > 2\s(I)'
_cod_data_source_file d4dt03474k2.cif
_cod_data_source_block sb01-05-eu2-xrd-100k_abs
_cod_depositor_comments 'Adding full bibliography for 7718068--7718078.cif.'
_cod_original_cell_volume 6967.05(15)
_cod_original_sg_symbol_H-M 'R 3 c'
_cod_database_code 7718073
_shelx_shelxl_version_number 2019/3
_chemical_oxdiff_formula 'Eu C36 Br12 O6 N4'
_chemical_oxdiff_usercomment 'clear needle in oil at 100K'
_shelx_space_group_comment
;
The symmetry employed for this shelxl refinement is uniquely defined
by the following loop, which should always be used as a source of
symmetry information in preference to the above space-group names.
They are only intended as comments.
;
_olex2_refinement_description
;
1.a Secondary CH2 refined with riding coordinates:
 C1(H1A,H1B)
1.b Aromatic/amide H refined with riding coordinates:
 C3(H3), C4(H4), C5(H5), C6(H6)
1.c Idealised tetrahedral OH refined as rotating group:
 O2(H2)
;
_olex2_submission_special_instructions 'No special instructions were received'
_oxdiff_exptl_absorpt_empirical_details
;
Empirical correction (ABSPACK) includes:
- Absorption correction using spherical harmonics
- Frame scaling
;
_oxdiff_exptl_absorpt_empirical_full_max 1.288
_oxdiff_exptl_absorpt_empirical_full_min 0.816

loop_
_space_group_symop_operation_xyz
'x, y, z'
'-y, x-y, z'
'-x+y, -x, z'
'-y, -x, z+1/2'
'-x+y, y, z+1/2'
'x, x-y, z+1/2'
'x+2/3, y+1/3, z+1/3'
'-y+2/3, x-y+1/3, z+1/3'
'-x+y+2/3, -x+1/3, z+1/3'
'-y+2/3, -x+1/3, z+5/6'
'-x+y+2/3, y+1/3, z+5/6'
'x+2/3, x-y+1/3, z+5/6'
'x+1/3, y+2/3, z+2/3'
'-y+1/3, x-y+2/3, z+2/3'
'-x+y+1/3, -x+2/3, z+2/3'
'-y+1/3, -x+2/3, z+7/6'
'-x+y+1/3, y+2/3, z+7/6'
'x+1/3, x-y+2/3, z+7/6'

loop_
_atom_site_label
_atom_site_type_symbol
_atom_site_fract_x
_atom_site_fract_y
_atom_site_fract_z
_atom_site_U_iso_or_equiv
_atom_site_adp_type
_atom_site_occupancy
_atom_site_site_symmetry_order
_atom_site_calc_flag
_atom_site_refinement_flags_posn
_atom_site_refinement_flags_adp
_atom_site_refinement_flags_occupancy
_atom_site_disorder_assembly
_atom_site_disorder_group
Eu1 Eu 0.666667 0.333333 0.52434(2) 0.01918(14) Uani 1 3 d S T P . .
Br1 Br 0.51186(7) 0.55323(7) 0.52886(2) 0.02472(17) Uani 1 1 d . . . . .
Br2 Br 0.58268(8) 0.81091(7) 0.49923(2) 0.03084(19) Uani 1 1 d . . . . .
Br3 Br 0.75626(8) 0.89942(7) 0.44159(2) 0.03098(19) Uani 1 1 d . . . . .
Br4 Br 0.83098(6) 0.71599(7) 0.41173(2) 0.02601(17) Uani 1 1 d . . . . .
O1 O 0.6086(4) 0.4257(4) 0.49357(10) 0.0234(10) Uani 1 1 d . . . . .
O2 O 0.7572(5) 0.5033(5) 0.44845(11) 0.0286(10) Uani 1 1 d . . . . .
H2 H 0.758264 0.459935 0.461559 0.043 Uiso 1 1 calc R U . . .
N1 N 0.666667 0.333333 0.5793(3) 0.035(2) Uani 1 3 d S T P . .
N2 N 0.7813(6) 0.5330(6) 0.54650(13) 0.0286(12) Uani 1 1 d . . . . .
C1 C 0.6659(8) 0.4395(8) 0.58934(16) 0.0373(17) Uani 1 1 d . . . . .
H1A H 0.685756 0.450897 0.610050 0.045 Uiso 1 1 calc R U . . .
H1B H 0.585722 0.427441 0.587118 0.045 Uiso 1 1 calc R U . . .
C2 C 0.7508(7) 0.5485(8) 0.57334(18) 0.0316(16) Uani 1 1 d . . . . .
C3 C 0.7919(7) 0.6611(8) 0.58450(18) 0.0346(17) Uani 1 1 d . . . . .
H3 H 0.769526 0.671083 0.603233 0.041 Uiso 1 1 calc R U . . .
C4 C 0.8655(7) 0.7580(8) 0.5680(2) 0.041(2) Uani 1 1 d . . . . .
H4 H 0.894046 0.835224 0.575184 0.049 Uiso 1 1 calc R U . . .
C5 C 0.8970(7) 0.7407(7) 0.5405(2) 0.0352(18) Uani 1 1 d . . . . .
H5 H 0.947272 0.805524 0.528730 0.042 Uiso 1 1 calc R U . . .
C6 C 0.8538(7) 0.6280(8) 0.53113(17) 0.0306(16) Uani 1 1 d . . . . .
H6 H 0.876561 0.616473 0.512586 0.037 Uiso 1 1 calc R U . . .
C7 C 0.6396(6) 0.5311(6) 0.48304(15) 0.0209(12) Uani 1 1 d . . . . .
C8 C 0.6025(6) 0.6055(6) 0.49487(15) 0.0206(13) Uani 1 1 d . . . . .
C9 C 0.6352(6) 0.7141(6) 0.48251(15) 0.0229(13) Uani 1 1 d . . . . .
C10 C 0.7049(6) 0.7497(6) 0.45793(16) 0.0226(13) Uani 1 1 d . . . . .
C11 C 0.7437(6) 0.6764(6) 0.44642(15) 0.0214(13) Uani 1 1 d . . . . .
C12 C 0.7149(6) 0.5712(6) 0.45906(16) 0.0233(13) Uani 1 1 d . . . . .

loop_
_atom_site_aniso_label
_atom_site_aniso_U_11
_atom_site_aniso_U_22
_atom_site_aniso_U_33
_atom_site_aniso_U_23
_atom_site_aniso_U_13
_atom_site_aniso_U_12
Eu1 0.02241(19) 0.02241(19) 0.0127(3) 0.000 0.000 0.01120(9)
Br1 0.0277(3) 0.0334(4) 0.0171(3) 0.0018(3) 0.0035(2) 0.0183(3)
Br2 0.0485(5) 0.0352(4) 0.0209(4) -0.0030(3) -0.0015(3) 0.0300(4)
Br3 0.0417(4) 0.0256(4) 0.0262(4) 0.0051(3) -0.0007(3) 0.0172(3)
Br4 0.0249(4) 0.0298(3) 0.0185(3) 0.0040(3) 0.0037(3) 0.0101(3)
O1 0.033(3) 0.022(2) 0.021(2) 0.0079(18) 0.0036(19) 0.019(2)
O2 0.034(3) 0.033(3) 0.023(2) 0.0031(19) 0.004(2) 0.020(2)
N1 0.038(4) 0.038(4) 0.030(6) 0.000 0.000 0.0188(18)
N2 0.030(3) 0.038(3) 0.021(3) -0.011(2) -0.005(2) 0.019(3)
C1 0.046(4) 0.046(4) 0.019(3) -0.007(3) 0.000(3) 0.022(4)
C2 0.028(3) 0.043(4) 0.027(4) -0.009(3) -0.006(3) 0.021(3)
C3 0.031(4) 0.047(5) 0.028(4) -0.020(3) -0.004(3) 0.021(3)
C4 0.030(4) 0.036(4) 0.051(5) -0.023(4) -0.007(4) 0.013(3)
C5 0.028(4) 0.031(4) 0.042(5) -0.013(3) -0.006(3) 0.011(3)
C6 0.027(3) 0.040(4) 0.026(4) -0.008(3) 0.000(3) 0.017(3)
C7 0.022(3) 0.023(3) 0.018(3) -0.004(2) -0.001(2) 0.012(3)
C8 0.022(3) 0.023(3) 0.017(3) 0.000(2) 0.000(3) 0.012(3)
C9 0.030(3) 0.025(3) 0.015(3) 0.000(3) -0.002(3) 0.015(3)
C10 0.027(3) 0.020(3) 0.021(3) 0.001(2) -0.002(3) 0.013(3)
C11 0.022(3) 0.025(3) 0.016(3) 0.001(2) -0.003(2) 0.011(3)
C12 0.025(3) 0.022(3) 0.020(3) -0.004(2) 0.000(2) 0.010(3)

loop_
_atom_type_symbol
_atom_type_description
_atom_type_scat_dispersion_real
_atom_type_scat_dispersion_imag
_atom_type_scat_source
C C 0.0181 0.0091 'International Tables Vol C Tables 4.2.6.8 and 6.1.1.4'
H H 0.0000 0.0000 'International Tables Vol C Tables 4.2.6.8 and 6.1.1.4'
Br Br -0.6763 1.2805 'International Tables Vol C Tables 4.2.6.8 and 6.1.1.4'
Eu Eu -8.9294 11.1857 'International Tables Vol C Tables 4.2.6.8 and 6.1.1.4'
N N 0.0311 0.0180 'International Tables Vol C Tables 4.2.6.8 and 6.1.1.4'
O O 0.0492 0.0322 'International Tables Vol C Tables 4.2.6.8 and 6.1.1.4'

loop_
_exptl_crystal_face_index_h
_exptl_crystal_face_index_k
_exptl_crystal_face_index_l
_exptl_crystal_face_perp_dist
7 0 -11 0.0249
-6 7 -12 0.0399
-6 -2 13 0.0452
7 -7 10 0.0309
6 -5 -20 0.0625
6 1 15 0.0341
-6 5 20 0.0322
-4 -3 -19 0.0588
5 3 4 0.0271
2 -8 -10 0.0477
-4 -4 -5 0.0527
-8 6 8 0.0336
-1 7 9 0.0210

loop_
_geom_angle_atom_site_label_1
_geom_angle_atom_site_label_2
_geom_angle_atom_site_label_3
_geom_angle
_geom_angle_site_symmetry_1
_geom_angle_site_symmetry_3
_geom_angle_publ_flag
O1 Eu1 O1 83.63(19) 3_665 2_655 ?
O1 Eu1 O1 83.63(19) 3_665 . ?
O1 Eu1 O1 83.63(19) 2_655 . ?
O1 Eu1 N1 129.66(13) 3_665 . ?
O1 Eu1 N1 129.65(13) . . ?
O1 Eu1 N1 129.66(13) 2_655 . ?
O1 Eu1 N2 86.6(2) 3_665 . ?
O1 Eu1 N2 164.5(2) 2_655 . ?
O1 Eu1 N2 164.5(2) . 3_665 ?
O1 Eu1 N2 83.4(2) . . ?
O1 Eu1 N2 86.6(2) . 2_655 ?
O1 Eu1 N2 83.4(2) 2_655 2_655 ?
O1 Eu1 N2 86.6(2) 2_655 3_665 ?
O1 Eu1 N2 164.5(2) 3_665 2_655 ?
O1 Eu1 N2 83.4(2) 3_665 3_665 ?
N2 Eu1 N1 65.68(16) 2_655 . ?
N2 Eu1 N1 65.68(16) 3_665 . ?
N2 Eu1 N1 65.68(16) . . ?
N2 Eu1 N2 104.22(18) . 2_655 ?
N2 Eu1 N2 104.22(18) 3_665 . ?
N2 Eu1 N2 104.22(18) 3_665 2_655 ?
C7 O1 Eu1 142.2(5) . . ?
C12 O2 H2 109.5 . . ?
C1 N1 Eu1 108.5(6) 2_655 . ?
C1 N1 Eu1 108.5(6) 3_665 . ?
C1 N1 Eu1 108.5(6) . . ?
C1 N1 C1 110.5(5) 2_655 . ?
C1 N1 C1 110.5(5) 3_665 . ?
C1 N1 C1 110.5(5) 3_665 2_655 ?
C2 N2 Eu1 117.9(6) . . ?
C6 N2 Eu1 122.2(5) . . ?
C6 N2 C2 118.6(7) . . ?
N1 C1 H1A 109.0 . . ?
N1 C1 H1B 109.0 . . ?
N1 C1 C2 113.1(7) . . ?
H1A C1 H1B 107.8 . . ?
C2 C1 H1A 109.0 . . ?
C2 C1 H1B 109.0 . . ?
N2 C2 C1 116.6(7) . . ?
N2 C2 C3 120.9(8) . . ?
C3 C2 C1 122.4(7) . . ?
C2 C3 H3 120.3 . . ?
C4 C3 C2 119.4(8) . . ?
C4 C3 H3 120.3 . . ?
C3 C4 H4 120.5 . . ?
C3 C4 C5 119.0(8) . . ?
C5 C4 H4 120.5 . . ?
C4 C5 H5 120.8 . . ?
C6 C5 C4 118.3(8) . . ?
C6 C5 H5 120.8 . . ?
N2 C6 C5 123.8(7) . . ?
N2 C6 H6 118.1 . . ?
C5 C6 H6 118.1 . . ?
O1 C7 C8 123.4(6) . . ?
O1 C7 C12 118.4(7) . . ?
C8 C7 C12 118.2(7) . . ?
C7 C8 Br1 116.7(5) . . ?
C9 C8 Br1 122.2(5) . . ?
C9 C8 C7 121.0(7) . . ?
C8 C9 Br2 119.4(5) . . ?
C10 C9 Br2 120.8(6) . . ?
C10 C9 C8 119.9(7) . . ?
C9 C10 Br3 120.9(6) . . ?
C9 C10 C11 119.1(7) . . ?
C11 C10 Br3 119.9(5) . . ?
C10 C11 Br4 121.0(5) . . ?
C12 C11 Br4 117.8(5) . . ?
C12 C11 C10 121.2(6) . . ?
O2 C12 C7 118.9(7) . . ?
O2 C12 C11 120.6(6) . . ?
C11 C12 C7 120.4(7) . . ?

loop_
_geom_bond_atom_site_label_1
_geom_bond_atom_site_label_2
_geom_bond_distance
_geom_bond_site_symmetry_2
_geom_bond_publ_flag
Eu1 O1 2.244(5) 3_665 ?
Eu1 O1 2.244(5) 2_655 ?
Eu1 O1 2.244(5) . ?
Eu1 N1 2.558(12) . ?
Eu1 N2 2.504(7) . ?
Eu1 N2 2.504(7) 2_655 ?
Eu1 N2 2.504(6) 3_665 ?
Br1 C8 1.891(7) . ?
Br2 C9 1.893(7) . ?
Br3 C10 1.892(7) . ?
Br4 C11 1.896(7) . ?
O1 C7 1.327(9) . ?
O2 H2 0.8400 . ?
O2 C12 1.359(9) . ?
N1 C1 1.477(9) 2_655 ?
N1 C1 1.477(9) . ?
N1 C1 1.477(9) 3_665 ?
N2 C2 1.358(10) . ?
N2 C6 1.338(12) . ?
C1 H1A 0.9900 . ?
C1 H1B 0.9900 . ?
C1 C2 1.501(13) . ?
C2 C3 1.397(12) . ?
C3 H3 0.9500 . ?
C3 C4 1.386(15) . ?
C4 H4 0.9500 . ?
C4 C5 1.395(14) . ?
C5 H5 0.9500 . ?
C5 C6 1.367(11) . ?
C6 H6 0.9500 . ?
C7 C8 1.405(10) . ?
C7 C12 1.408(8) . ?
C8 C9 1.393(10) . ?
C9 C10 1.392(8) . ?
C10 C11 1.403(10) . ?
C11 C12 1.370(10) . ?

loop_
_geom_torsion_atom_site_label_1
_geom_torsion_atom_site_label_2
_geom_torsion_atom_site_label_3
_geom_torsion_atom_site_label_4
_geom_torsion
_geom_torsion_site_symmetry_1
_geom_torsion_site_symmetry_2
_geom_torsion_site_symmetry_3
_geom_torsion_site_symmetry_4
_geom_torsion_publ_flag
Eu1 O1 C7 C8 -92.5(9) . . . . ?
Eu1 O1 C7 C12 86.5(8) . . . . ?
Eu1 N1 C1 C2 -44.7(7) . . . . ?
Eu1 N2 C2 C1 10.9(9) . . . . ?
Eu1 N2 C2 C3 -165.6(6) . . . . ?
Eu1 N2 C6 C5 164.7(6) . . . . ?
Br1 C8 C9 Br2 -2.5(9) . . . . ?
Br1 C8 C9 C10 178.2(5) . . . . ?
Br2 C9 C10 Br3 3.4(7) . . . . ?
Br2 C9 C10 C11 179.0(6) . . . . ?
Br3 C10 C11 Br4 -8.1(8) . . . . ?
Br3 C10 C11 C12 175.2(5) . . . . ?
Br4 C11 C12 O2 6.1(9) . . . . ?
Br4 C11 C12 C7 -173.0(5) . . . . ?
O1 C7 C8 Br1 3.9(9) . . . . ?
O1 C7 C8 C9 -178.3(6) . . . . ?
O1 C7 C12 O2 -3.0(9) . . . . ?
O1 C7 C12 C11 176.1(7) . . . . ?
N1 C1 C2 N2 24.2(10) . . . . ?
N1 C1 C2 C3 -159.4(7) . . . . ?
N2 C2 C3 C4 -0.5(12) . . . . ?
C1 N1 C1 C2 -163.4(7) 2_655 . . . ?
C1 N1 C1 C2 74.0(12) 3_665 . . . ?
C1 C2 C3 C4 -176.8(8) . . . . ?
C2 N2 C6 C5 -1.8(11) . . . . ?
C2 C3 C4 C5 -0.2(13) . . . . ?
C3 C4 C5 C6 -0.1(13) . . . . ?
C4 C5 C6 N2 1.1(12) . . . . ?
C6 N2 C2 C1 177.9(7) . . . . ?
C6 N2 C2 C3 1.4(11) . . . . ?
C7 C8 C9 Br2 179.9(5) . . . . ?
C7 C8 C9 C10 0.5(10) . . . . ?
C8 C7 C12 O2 176.0(7) . . . . ?
C8 C7 C12 C11 -4.8(9) . . . . ?
C8 C9 C10 Br3 -177.3(6) . . . . ?
C8 C9 C10 C11 -1.7(8) . . . . ?
C9 C10 C11 Br4 176.3(5) . . . . ?
C9 C10 C11 C12 -0.5(10) . . . . ?
C10 C11 C12 O2 -177.1(7) . . . . ?
C10 C11 C12 C7 3.8(10) . . . . ?
C12 C7 C8 Br1 -175.1(5) . . . . ?
C12 C7 C8 C9 2.7(10) . . . . ?

loop_
_exptl_oxdiff_crystal_face_indexfrac_h
_exptl_oxdiff_crystal_face_indexfrac_k
_exptl_oxdiff_crystal_face_indexfrac_l
_exptl_oxdiff_crystal_face_x
_exptl_oxdiff_crystal_face_y
_exptl_oxdiff_crystal_face_z
6.7303 0.3654 -10.6567 -0.3934 -0.1180 0.9118
-6.4493 7.0491 -12.1729 -0.7828 -0.2317 -0.5776
-5.6502 -1.6910 13.1341 0.5472 0.1635 -0.8208
7.1526 -6.7452 10.2555 0.7000 0.2070 0.6835
6.1053 -5.0210 -19.5388 -0.1963 0.6647 0.7208
5.5726 1.4252 15.0444 0.2079 -0.6964 0.6869
-6.0470 5.0350 19.6911 0.1984 -0.6718 -0.7136
-3.8962 -2.6084 -19.3395 -0.2492 0.8365 -0.4880
4.9839 3.4307 3.7906 -0.2338 -0.6603 0.7137
2.2033 -7.8336 -9.6505 0.3312 0.9377 0.1054
-4.0283 -4.3788 -5.0091 0.2636 0.7449 -0.6129
-7.6637 6.3904 8.3024 -0.1827 -0.5187 -0.8352
-0.5349 7.3077 8.8912 -0.3317 -0.9385 0.0959
